data_7227343
loop_
_publ_author_name
'Parra, Nicole'
'Belmar, Julio B.'
'Jim\'enez, Claudio A.'
'Pas\'an, Jorge'
'Ruiz-P\'erez, Catalina'

_publ_section_title
;
 Crystal structure analysis of supramolecular arrangements in
 bis(1-isoquinolinecarboxamide)alkanes and their Ag(i) complexes
;
_journal_issue 7
_journal_name_full CrystEngComm
_journal_page_first 1076
_journal_paper_doi 10.1039/C6CE02393B
_journal_volume 19
_journal_year 2017
_chemical_formula_sum 'C26 H26 N4 O2'
_chemical_formula_weight 426.50
_chemical_melting_point 425
_chemical_name_systematic N,N'-bis(isoquinolinecarboxamide)-1,6-hexane
_space_group_crystal_system orthorhombic
_space_group_IT_number 61
_space_group_name_Hall '-P 2ac 2ab'
_space_group_name_H-M_alt 'P b c a'
_symmetry_space_group_name_Hall '-P 2ac 2ab'
_symmetry_space_group_name_H-M 'P b c a'
_atom_sites_solution_hydrogens geom
_audit_creation_method SHELXL-2013
_audit_update_record
;
2016-09-23 deposited with the CCDC.
2017-01-04 downloaded from the CCDC.
;
_cell_angle_alpha 90
_cell_angle_beta 90
_cell_angle_gamma 90
_cell_formula_units_Z 4
_cell_length_a 12.7248(3)
_cell_length_b 9.5216(2)
_cell_length_c 18.8321(5)
_cell_measurement_reflns_used 2389
_cell_measurement_temperature 293(2)
_cell_measurement_theta_max 73.5630
_cell_measurement_theta_min 4.6940
_cell_volume 2281.71(9)
_computing_cell_refinement
;
CrysAlisPro, Agilent Technologies,
Version 1.171.37.35 (release 13-08-2014 CrysAlis171 .NET)
(compiled Aug 13 2014,18:06:01)
;
_computing_data_collection
;
CrysAlisPro, Agilent Technologies,
Version 1.171.37.35 (release 13-08-2014 CrysAlis171 .NET)
(compiled Aug 13 2014,18:06:01)
;
_computing_data_reduction
;
CrysAlisPro, Agilent Technologies,
Version 1.171.37.35 (release 13-08-2014 CrysAlis171 .NET)
(compiled Aug 13 2014,18:06:01)
;
_computing_structure_refinement 'SHELXL-2013 (Sheldrick, 2013)'
_computing_structure_solution 'SHELXS-2013 (Sheldrick, 2013)'
_diffrn_ambient_temperature 293(2)
_diffrn_detector_area_resol_mean 10.5953
_diffrn_measured_fraction_theta_full 0.999
_diffrn_measured_fraction_theta_max 0.999
_diffrn_measurement_device 'four-circle diffractometer'
_diffrn_measurement_device_type 'SuperNova, Dual, Cu at zero, Atlas'
_diffrn_measurement_method '\w scans'
_diffrn_radiation_type CuK\a
_diffrn_radiation_wavelength 1.54184
_diffrn_reflns_av_R_equivalents 0.0182
_diffrn_reflns_av_unetI/netI 0.0180
_diffrn_reflns_Laue_measured_fraction_full 0.999
_diffrn_reflns_Laue_measured_fraction_max 0.999
_diffrn_reflns_limit_h_max 15
_diffrn_reflns_limit_h_min -15
_diffrn_reflns_limit_k_max 7
_diffrn_reflns_limit_k_min -11
_diffrn_reflns_limit_l_max 22
_diffrn_reflns_limit_l_min -22
_diffrn_reflns_number 5409
_diffrn_reflns_point_group_measured_fraction_full 0.999
_diffrn_reflns_point_group_measured_fraction_max 0.999
_diffrn_reflns_theta_full 67.684
_diffrn_reflns_theta_max 67.392
_diffrn_reflns_theta_min 4.696
_diffrn_source 'sealed X-ray tube'
_diffrn_source_type 'SuperNova (Cu) X-ray Source'
_exptl_absorpt_coefficient_mu 0.641
_exptl_absorpt_correction_T_max 1.000
_exptl_absorpt_correction_T_min 0.553
_exptl_absorpt_correction_type gaussian
_exptl_absorpt_process_details
;
CrysAlisPro, Agilent Technologies,
Version 1.171.36.32 (release 02-08-2013 CrysAlis171 .NET)
(compiled Aug  2 2013,16:46:58)
Numerical absorption correction based on gaussian integration over
            a multifaceted crystal model
;
_exptl_crystal_colour white
_exptl_crystal_density_diffrn 1.242
_exptl_crystal_description needle
_exptl_crystal_F_000 904
_exptl_crystal_recrystallization_method 'Re-crystallisation from solvent: ethanol'
_exptl_crystal_size_max 0.9478
_exptl_crystal_size_mid 0.1992
_exptl_crystal_size_min 0.1730
_refine_diff_density_max 0.375
_refine_diff_density_min -0.201
_refine_diff_density_rms 0.033
_refine_ls_extinction_coef 0.0011(3)
_refine_ls_extinction_expression Fc^*^=kFc[1+0.001xFc^2^\l^3^/sin(2\q)]^-1/4^
_refine_ls_extinction_method SHELXL
_refine_ls_goodness_of_fit_ref 1.064
_refine_ls_hydrogen_treatment constr
_refine_ls_matrix_type full
_refine_ls_number_parameters 146
_refine_ls_number_reflns 2052
_refine_ls_number_restraints 0
_refine_ls_restrained_S_all 1.064
_refine_ls_R_factor_all 0.0527
_refine_ls_R_factor_gt 0.0471
_refine_ls_shift/su_max 0.000
_refine_ls_shift/su_mean 0.000
_refine_ls_structure_factor_coef Fsqd
_refine_ls_weighting_details 'w=1/[\s^2^(Fo^2^)+(0.0731P)^2^+0.5405P] where P=(Fo^2^+2Fc^2^)/3'
_refine_ls_weighting_scheme calc
_refine_ls_wR_factor_gt 0.1358
_refine_ls_wR_factor_ref 0.1432
_reflns_Friedel_coverage 0.000
_reflns_number_gt 1802
_reflns_number_total 2052
_reflns_threshold_expression 'I > 2\s(I)'
_cod_data_source_file c6ce02393b2.cif
_cod_data_source_block compound_I6
_cod_depositor_comments 'Adding full bibliography for 7227343--7227351.cif.'
_cod_database_code 7227343
_shelx_space_group_comment
;
The symmetry employed for this shelxl refinement is uniquely defined
by the following loop, which should always be used as a source of
symmetry information in preference to the above space-group names.
They are only intended as comments.
;
_shelxl_version_number 2013-4

loop_
_space_group_symop_operation_xyz
'x, y, z'
'-x+1/2, -y, z+1/2'
'x+1/2, -y+1/2, -z'
'-x, y+1/2, -z+1/2'
'-x, -y, -z'
'x-1/2, y, -z-1/2'
'-x-1/2, y-1/2, z'
'x, -y-1/2, z-1/2'

loop_
_atom_site_label
_atom_site_type_symbol
_atom_site_fract_x
_atom_site_fract_y
_atom_site_fract_z
_atom_site_U_iso_or_equiv
_atom_site_adp_type
_atom_site_occupancy
_atom_site_site_symmetry_order
_atom_site_calc_flag
_atom_site_refinement_flags_posn
_atom_site_refinement_flags_adp
C1 C 0.82177(13) 0.14865(16) 0.63466(8) 0.0485(4) Uani 1 1 d . .
C2 C 0.91976(13) 0.22269(15) 0.65904(8) 0.0474(4) Uani 1 1 d . .
C3 C 1.02166(13) 0.17403(17) 0.63992(8) 0.0489(4) Uani 1 1 d . .
C4 C 1.04089(15) 0.0645(2) 0.59093(10) 0.0616(5) Uani 1 1 d . .
H4 H 0.9847 0.0218 0.5679 0.074 Uiso 1 1 calc R U
C5 C 1.14065(18) 0.0208(3) 0.57706(14) 0.0842(7) Uani 1 1 d . .
H5 H 1.1522 -0.0512 0.5446 0.101 Uiso 1 1 calc R U
C6 C 1.22623(18) 0.0843(3) 0.61168(14) 0.0935(8) Uani 1 1 d . .
H6 H 1.2940 0.0526 0.6026 0.112 Uiso 1 1 calc R U
C7 C 1.21138(16) 0.1907(3) 0.65786(13) 0.0818(7) Uani 1 1 d . .
H7 H 1.2690 0.2320 0.6799 0.098 Uiso 1 1 calc R U
C8 C 1.10883(15) 0.2401(2) 0.67309(10) 0.0610(5) Uani 1 1 d . .
C9 C 1.08901(18) 0.3506(2) 0.72012(11) 0.0729(6) Uani 1 1 d . .
H9 H 1.1444 0.3958 0.7428 0.087 Uiso 1 1 calc R U
C10 C 0.9894(2) 0.3912(2) 0.73226(11) 0.0774(6) Uani 1 1 d . .
H10 H 0.9785 0.4667 0.7627 0.093 Uiso 1 1 calc R U
C11 C 0.63506(13) 0.17309(18) 0.60907(10) 0.0593(5) Uani 1 1 d . .
H11A H 0.5845 0.2489 0.6130 0.071 Uiso 1 1 calc R U
H11B H 0.6197 0.1059 0.6464 0.071 Uiso 1 1 calc R U
C12 C 0.62012(13) 0.1024(2) 0.53881(11) 0.0624(5) Uani 1 1 d . .
H12A H 0.6698 0.0257 0.5343 0.075 Uiso 1 1 calc R U
H12B H 0.6338 0.1689 0.5009 0.075 Uiso 1 1 calc R U
C13 C 0.50848(14) 0.0458(2) 0.53179(12) 0.0642(5) Uani 1 1 d . .
H13A H 0.4915 -0.0076 0.5742 0.077 Uiso 1 1 calc R U
H13B H 0.4602 0.1245 0.5294 0.077 Uiso 1 1 calc R U
N1 N 0.73948(11) 0.22983(14) 0.62094(8) 0.0546(4) Uani 1 1 d . .
H1 H 0.7483 0.3193 0.6190 0.066 Uiso 1 1 calc R U
N2 N 0.90285(13) 0.32849(15) 0.70269(8) 0.0629(4) Uani 1 1 d . .
O1 O 0.81985(10) 0.01979(12) 0.63063(8) 0.0667(4) Uani 1 1 d . .

loop_
_atom_site_aniso_label
_atom_site_aniso_U_11
_atom_site_aniso_U_22
_atom_site_aniso_U_33
_atom_site_aniso_U_23
_atom_site_aniso_U_13
_atom_site_aniso_U_12
C1 0.0505(9) 0.0365(7) 0.0583(9) -0.0004(6) 0.0011(7) 0.0000(6)
C2 0.0562(9) 0.0377(7) 0.0482(8) 0.0020(6) -0.0031(7) -0.0040(6)
C3 0.0495(9) 0.0484(8) 0.0487(8) 0.0059(7) -0.0057(6) -0.0053(7)
C4 0.0531(9) 0.0697(11) 0.0619(10) -0.0077(9) -0.0015(8) 0.0012(8)
C5 0.0626(12) 0.1053(17) 0.0846(15) -0.0153(13) 0.0059(11) 0.0144(12)
C6 0.0521(12) 0.129(2) 0.0996(17) -0.0002(16) 0.0008(11) 0.0094(13)
C7 0.0509(11) 0.1074(18) 0.0870(14) 0.0165(13) -0.0161(10) -0.0165(11)
C8 0.0615(10) 0.0643(10) 0.0571(9) 0.0117(8) -0.0147(8) -0.0155(8)
C9 0.0812(14) 0.0674(12) 0.0700(12) 0.0017(10) -0.0253(10) -0.0224(10)
C10 0.1065(18) 0.0572(11) 0.0686(12) -0.0191(9) -0.0169(11) -0.0129(11)
C11 0.0465(9) 0.0505(9) 0.0808(12) -0.0043(8) 0.0042(8) 0.0025(7)
C12 0.0435(9) 0.0651(11) 0.0786(12) -0.0037(9) -0.0008(8) -0.0042(8)
C13 0.0452(9) 0.0666(11) 0.0808(12) -0.0038(9) -0.0028(8) -0.0023(8)
N1 0.0498(8) 0.0360(7) 0.0781(10) -0.0042(6) -0.0026(7) 0.0022(6)
N2 0.0768(10) 0.0479(8) 0.0638(9) -0.0100(7) -0.0025(7) 0.0002(7)
O1 0.0543(7) 0.0346(6) 0.1111(11) -0.0001(6) -0.0091(7) -0.0012(5)

loop_
_atom_type_symbol
_atom_type_description
_atom_type_scat_dispersion_real
_atom_type_scat_dispersion_imag
_atom_type_scat_source
C C 0.0181 0.0091 'International Tables Vol C Tables 4.2.6.8 and 6.1.1.4'
H H 0.0000 0.0000 'International Tables Vol C Tables 4.2.6.8 and 6.1.1.4'
N N 0.0311 0.0180 'International Tables Vol C Tables 4.2.6.8 and 6.1.1.4'
O O 0.0492 0.0322 'International Tables Vol C Tables 4.2.6.8 and 6.1.1.4'

loop_
_geom_angle_atom_site_label_1
_geom_angle_atom_site_label_2
_geom_angle_atom_site_label_3
_geom_angle
_geom_angle_site_symmetry_1
O1 C1 N1 123.62(15) .
O1 C1 C2 120.20(14) .
N1 C1 C2 116.13(13) .
N2 C2 C3 123.74(15) .
N2 C2 C1 114.42(15) .
C3 C2 C1 121.69(13) .
C4 C3 C8 118.60(16) .
C4 C3 C2 124.26(15) .
C8 C3 C2 117.14(15) .
C5 C4 C3 120.80(19) .
C5 C4 H4 119.6 .
C3 C4 H4 119.6 .
C4 C5 C6 120.1(2) .
C4 C5 H5 119.9 .
C6 C5 H5 119.9 .
C7 C6 C5 120.9(2) .
C7 C6 H6 119.5 .
C5 C6 H6 119.5 .
C6 C7 C8 120.6(2) .
C6 C7 H7 119.7 .
C8 C7 H7 119.7 .
C9 C8 C7 122.98(19) .
C9 C8 C3 118.11(18) .
C7 C8 C3 118.90(19) .
C10 C9 C8 119.59(17) .
C10 C9 H9 120.2 .
C8 C9 H9 120.2 .
C9 C10 N2 124.27(18) .
C9 C10 H10 117.9 .
N2 C10 H10 117.9 .
N1 C11 C12 114.83(15) .
N1 C11 H11A 108.6 .
C12 C11 H11A 108.6 .
N1 C11 H11B 108.6 .
C12 C11 H11B 108.6 .
H11A C11 H11B 107.5 .
C11 C12 C13 110.73(16) .
C11 C12 H12A 109.5 .
C13 C12 H12A 109.5 .
C11 C12 H12B 109.5 .
C13 C12 H12B 109.5 .
H12A C12 H12B 108.1 .
C13 C13 C12 114.2(2) 5_656
C13 C13 H13A 108.7 5_656
C12 C13 H13A 108.7 .
C13 C13 H13B 108.7 5_656
C12 C13 H13B 108.7 .
H13A C13 H13B 107.6 .
C1 N1 C11 122.37(13) .
C1 N1 H1 118.8 .
C11 N1 H1 118.8 .
C2 N2 C10 117.08(17) .

loop_
_geom_bond_atom_site_label_1
_geom_bond_atom_site_label_2
_geom_bond_distance
_geom_bond_site_symmetry_2
C1 O1 1.2295(19) .
C1 N1 1.327(2) .
C1 C2 1.504(2) .
C2 N2 1.318(2) .
C2 C3 1.423(2) .
C3 C4 1.414(3) .
C3 C8 1.420(2) .
C4 C5 1.361(3) .
C4 H4 0.9300 .
C5 C6 1.406(4) .
C5 H5 0.9300 .
C6 C7 1.348(4) .
C6 H6 0.9300 .
C7 C8 1.417(3) .
C7 H7 0.9300 .
C8 C9 1.399(3) .
C9 C10 1.345(3) .
C9 H9 0.9300 .
C10 N2 1.371(3) .
C10 H10 0.9300 .
C11 N1 1.452(2) .
C11 C12 1.497(3) .
C11 H11A 0.9700 .
C11 H11B 0.9700 .
C12 C13 1.525(2) .
C12 H12A 0.9700 .
C12 H12B 0.9700 .
C13 C13 1.497(4) 5_656
C13 H13A 0.9700 .
C13 H13B 0.9700 .
N1 H1 0.8600 .

loop_
_geom_torsion_atom_site_label_1
_geom_torsion_atom_site_label_2
_geom_torsion_atom_site_label_3
_geom_torsion_atom_site_label_4
_geom_torsion
_geom_torsion_site_symmetry_4
O1 C1 C2 N2 -138.58(17) .
N1 C1 C2 N2 39.1(2) .
O1 C1 C2 C3 37.1(2) .
N1 C1 C2 C3 -145.29(15) .
N2 C2 C3 C4 -177.27(16) .
C1 C2 C3 C4 7.5(2) .
N2 C2 C3 C8 3.3(2) .
C1 C2 C3 C8 -171.99(14) .
C8 C3 C4 C5 1.6(3) .
C2 C3 C4 C5 -177.89(19) .
C3 C4 C5 C6 0.2(4) .
C4 C5 C6 C7 -1.3(4) .
C5 C6 C7 C8 0.6(4) .
C6 C7 C8 C9 -179.5(2) .
C6 C7 C8 C3 1.2(3) .
C4 C3 C8 C9 178.44(17) .
C2 C3 C8 C9 -2.1(2) .
C4 C3 C8 C7 -2.2(3) .
C2 C3 C8 C7 177.29(17) .
C7 C8 C9 C10 -179.6(2) .
C3 C8 C9 C10 -0.3(3) .
C8 C9 C10 N2 1.8(3) .
N1 C11 C12 C13 179.63(15) .
C11 C12 C13 C13 -170.9(2) 5_656
O1 C1 N1 C11 8.5(3) .
C2 C1 N1 C11 -169.01(15) .
C12 C11 N1 C1 -73.7(2) .
C3 C2 N2 C10 -1.9(3) .
C1 C2 N2 C10 173.70(16) .
C9 C10 N2 C2 -0.8(3) .
